data_2218800
loop_
_publ_author_name
'Choi, Hong Dae'
'Seo, Pil Ja'
'Son, Byeng Wha'
'Lee, Uk'

_publ_section_title
;
 5-Isopropyl-2-methyl-3-phenylsulfonyl-1-benzofuran
;
_journal_coeditor_code RT2021
_journal_issue 7
_journal_name_full 'Acta Crystallographica Section E'
_journal_page_first o1257
_journal_paper_doi 10.1107/S1600536808017224
_journal_volume 64
_journal_year 2008
_chemical_formula_iupac 'C18 H18 O3 S'
_chemical_formula_moiety 'C18 H18 O3 S'
_chemical_formula_sum 'C18 H18 O3 S'
_chemical_formula_weight 314.38
_chemical_melting_point_gt 386
_chemical_melting_point_lt 387
_chemical_name_systematic
;
5-Isopropyl-2-methyl-3-phenylsulfonyl-1-benzofuran
;
_space_group_IT_number 14
_symmetry_cell_setting monoclinic
_symmetry_space_group_name_Hall '-P 2ybc'
_symmetry_space_group_name_H-M 'P 1 21/c 1'
_atom_sites_solution_hydrogens geom
_atom_sites_solution_primary direct
_atom_sites_solution_secondary difmap
_cell_angle_alpha 90.00
_cell_angle_beta 99.655(2)
_cell_angle_gamma 90.00
_cell_formula_units_Z 4
_cell_length_a 10.7360(10)
_cell_length_b 13.0240(10)
_cell_length_c 11.7290(10)
_cell_measurement_reflns_used 5849
_cell_measurement_temperature 173(2)
_cell_measurement_theta_max 28.13
_cell_measurement_theta_min 2.36
_cell_volume 1616.8(2)
_computing_cell_refinement 'SAINT (Bruker, 2001)'
_computing_data_collection 'SMART (Bruker, 2001)'
_computing_data_reduction 'SAINT (Bruker, 2001)'
_computing_molecular_graphics 'ORTEP-3 (Farrugia, 1997) and DIAMOND (Brandenburg, 1998)'
_computing_publication_material 'SHELXL97 (Sheldrick, 2008)'
_computing_structure_refinement 'SHELXL97 (Sheldrick, 2008)'
_computing_structure_solution 'SHELXS97 (Sheldrick, 2008)'
_diffrn_ambient_temperature 173(2)
_diffrn_detector_area_resol_mean 10.0
_diffrn_measured_fraction_theta_full 0.994
_diffrn_measured_fraction_theta_max 0.994
_diffrn_measurement_device_type 'Bruker SMART CCD'
_diffrn_measurement_method '\f and \w'
_diffrn_radiation_monochromator graphite
_diffrn_radiation_source 'fine-focus sealed tube'
_diffrn_radiation_type MoK\a
_diffrn_radiation_wavelength 0.71073
_diffrn_reflns_av_R_equivalents 0.0664
_diffrn_reflns_av_sigmaI/netI 0.0470
_diffrn_reflns_limit_h_max 13
_diffrn_reflns_limit_h_min -13
_diffrn_reflns_limit_k_max 16
_diffrn_reflns_limit_k_min -15
_diffrn_reflns_limit_l_max 14
_diffrn_reflns_limit_l_min -13
_diffrn_reflns_number 9705
_diffrn_reflns_theta_full 27.00
_diffrn_reflns_theta_max 27.00
_diffrn_reflns_theta_min 2.48
_diffrn_standards_number 0
_exptl_absorpt_coefficient_mu 0.210
_exptl_absorpt_correction_type none
_exptl_crystal_colour colorless
_exptl_crystal_density_diffrn 1.292
_exptl_crystal_density_method 'not measured'
_exptl_crystal_description block
_exptl_crystal_F_000 664
_exptl_crystal_size_max 0.60
_exptl_crystal_size_mid 0.40
_exptl_crystal_size_min 0.40
_refine_diff_density_max 0.251
_refine_diff_density_min -0.527
_refine_ls_extinction_method none
_refine_ls_goodness_of_fit_ref 0.978
_refine_ls_hydrogen_treatment constr
_refine_ls_matrix_type full
_refine_ls_number_parameters 200
_refine_ls_number_reflns 3505
_refine_ls_number_restraints 0
_refine_ls_restrained_S_all 0.978
_refine_ls_R_factor_all 0.0559
_refine_ls_R_factor_gt 0.0486
_refine_ls_shift/su_max 0.001
_refine_ls_shift/su_mean 0.000
_refine_ls_structure_factor_coef Fsqd
_refine_ls_weighting_details 'calc w=1/[\s^2^(Fo^2^)+(0.061P)^2^+1.3518P] where P=(Fo^2^+2Fc^2^)/3'
_refine_ls_weighting_scheme calc
_refine_ls_wR_factor_gt 0.1204
_refine_ls_wR_factor_ref 0.1268
_reflns_number_gt 3008
_reflns_number_total 3505
_reflns_threshold_expression I>2\s(I)
_cod_data_source_file rt2021.cif
_cod_data_source_block I
_cod_depositor_comments
;
The following automatic conversions were performed:
'_symmetry_cell_setting' value 'Monoclinic' changed to 'monoclinic'
according to '/home/saulius/struct/CIF-dictionaries/cif_core.dic'
dictionary named 'cif_core.dic' version 2.4.1 from 2010-06-29.

Automatic conversion script
Id: cif_fix_enum 1527 2010-12-29 10:47:43Z saulius 

The following automatic conversions were performed:

'_symmetry_cell_setting' value 'Monoclinic' changed to 'monoclinic'
according to /home/saulius/struct/CIF-dictionaries/cif_core.dic
dictionary named 'cif_core.dic' version 2.4.1 from 2010-06-29.

Automatic conversion script
Id: cif_fix_values 1715 2011-07-08 13:25:40Z adriana 
;
_cod_original_sg_symbol_Hall '-p 2ybc'
_cod_original_sg_symbol_H-M 'P 21/c'
_cod_database_code 2218800
_cod_database_fobs_code 2218800

loop_
_symmetry_equiv_pos_as_xyz
'x, y, z'
'-x, y+1/2, -z+1/2'
'-x, -y, -z'
'x, -y-1/2, z-1/2'

loop_
_atom_site_type_symbol
_atom_site_label
_atom_site_fract_x
_atom_site_fract_y
_atom_site_fract_z
_atom_site_U_iso_or_equiv
_atom_site_adp_type
_atom_site_calc_flag
_atom_site_refinement_flags
_atom_site_occupancy
S S 0.83554(4) 0.69176(3) 0.55320(4) 0.02524(15) Uani d . 1
O O1 0.46657(13) 0.66684(10) 0.47014(12) 0.0288(3) Uani d . 1
O O2 0.84305(15) 0.79303(10) 0.60360(13) 0.0360(4) Uani d . 1
O O3 0.90954(14) 0.66788(11) 0.46512(12) 0.0328(3) Uani d . 1
C C1 0.67826(18) 0.66590(13) 0.49602(15) 0.0239(4) Uani d . 1
C C2 0.63435(17) 0.58971(13) 0.40821(15) 0.0224(4) Uani d . 1
C C3 0.68980(17) 0.52023(13) 0.34157(16) 0.0247(4) Uani d . 1
H H3 0.7791 0.5153 0.3493 0.030 Uiso calc R 1
C C4 0.61150(18) 0.45785(14) 0.26310(17) 0.0273(4) Uani d . 1
C C5 0.47968(19) 0.46738(15) 0.25280(17) 0.0294(4) Uani d . 1
H H5 0.4275 0.4251 0.1986 0.035 Uiso calc R 1
C C6 0.42262(18) 0.53572(14) 0.31820(17) 0.0285(4) Uani d . 1
H H6 0.3334 0.5417 0.3101 0.034 Uiso calc R 1
C C7 0.50303(17) 0.59463(13) 0.39592(15) 0.0241(4) Uani d . 1
C C8 0.5751(2) 0.70820(14) 0.53031(17) 0.0285(4) Uani d . 1
C C9 0.87264(17) 0.60205(13) 0.66639(15) 0.0231(4) Uani d . 1
C C10 0.85507(18) 0.62898(15) 0.77698(16) 0.0287(4) Uani d . 1
H H10 0.8269 0.6959 0.7924 0.034 Uiso calc R 1
C C11 0.8793(2) 0.55655(17) 0.86501(17) 0.0330(4) Uani d . 1
H H11 0.8657 0.5732 0.9408 0.040 Uiso calc R 1
C C12 0.92341(19) 0.45979(16) 0.84182(18) 0.0327(4) Uani d . 1
H H12 0.9401 0.4105 0.9022 0.039 Uiso calc R 1
C C13 0.94327(18) 0.43436(15) 0.73172(17) 0.0300(4) Uani d . 1
H H13 0.9752 0.3684 0.7172 0.036 Uiso calc R 1
C C14 0.91658(17) 0.50522(14) 0.64226(16) 0.0255(4) Uani d . 1
H H14 0.9281 0.4879 0.5661 0.031 Uiso calc R 1
C C15 0.6668(2) 0.38118(17) 0.1882(2) 0.0391(5) Uani d . 1
H H15 0.5962 0.3356 0.1517 0.047 Uiso calc R 1
C C16 0.7664(3) 0.3128(2) 0.2585(3) 0.0692(9) Uani d . 1
H H16A 0.7283 0.2745 0.3158 0.083 Uiso calc R 1
H H16B 0.8356 0.3554 0.2982 0.083 Uiso calc R 1
H H16C 0.7993 0.2645 0.2068 0.083 Uiso calc R 1
C C17 0.7186(3) 0.4350(2) 0.0905(3) 0.0668(9) Uani d . 1
H H17A 0.7851 0.4833 0.1234 0.080 Uiso calc R 1
H H17B 0.6503 0.4725 0.0420 0.080 Uiso calc R 1
H H17C 0.7538 0.3839 0.0435 0.080 Uiso calc R 1
C C18 0.5557(2) 0.78612(17) 0.6181(2) 0.0409(5) Uani d . 1
H H18A 0.6374 0.8155 0.6525 0.061 Uiso calc R 1
H H18B 0.5166 0.7536 0.6786 0.061 Uiso calc R 1
H H18C 0.5004 0.8407 0.5810 0.061 Uiso calc R 1

loop_
_atom_site_aniso_label
_atom_site_aniso_U_11
_atom_site_aniso_U_22
_atom_site_aniso_U_33
_atom_site_aniso_U_12
_atom_site_aniso_U_13
_atom_site_aniso_U_23
S 0.0298(3) 0.0207(2) 0.0246(2) -0.00658(17) 0.00273(18) -0.00024(16)
O1 0.0279(7) 0.0279(7) 0.0305(7) 0.0059(5) 0.0044(5) 0.0014(5)
O2 0.0483(9) 0.0211(7) 0.0376(8) -0.0101(6) 0.0040(7) -0.0042(6)
O3 0.0331(8) 0.0362(8) 0.0300(7) -0.0074(6) 0.0079(6) 0.0017(6)
C1 0.0303(9) 0.0194(8) 0.0213(8) -0.0009(7) 0.0017(7) 0.0027(6)
C2 0.0253(9) 0.0193(8) 0.0218(8) -0.0015(7) 0.0013(7) 0.0044(6)
C3 0.0221(8) 0.0225(8) 0.0290(9) -0.0016(7) 0.0025(7) -0.0006(7)
C4 0.0283(10) 0.0225(9) 0.0305(10) -0.0037(7) 0.0036(8) -0.0014(7)
C5 0.0286(10) 0.0273(9) 0.0303(10) -0.0069(8) -0.0007(8) 0.0002(7)
C6 0.0216(9) 0.0305(9) 0.0322(10) -0.0010(7) 0.0007(8) 0.0058(8)
C7 0.0262(9) 0.0224(8) 0.0237(9) 0.0042(7) 0.0040(7) 0.0062(7)
C8 0.0355(10) 0.0223(9) 0.0268(9) 0.0028(7) 0.0029(8) 0.0039(7)
C9 0.0216(8) 0.0241(8) 0.0228(9) -0.0049(7) 0.0018(7) 0.0001(7)
C10 0.0284(10) 0.0299(9) 0.0261(9) -0.0010(8) -0.0004(7) -0.0044(7)
C11 0.0319(10) 0.0440(11) 0.0212(9) 0.0011(9) -0.0012(8) -0.0002(8)
C12 0.0284(10) 0.0388(11) 0.0289(10) 0.0025(8) -0.0015(8) 0.0076(8)
C13 0.0231(9) 0.0305(10) 0.0359(10) 0.0026(7) 0.0039(8) 0.0028(8)
C14 0.0217(8) 0.0286(9) 0.0266(9) -0.0023(7) 0.0048(7) -0.0018(7)
C15 0.0326(11) 0.0333(11) 0.0517(13) -0.0065(8) 0.0078(10) -0.0198(9)
C16 0.0556(17) 0.0461(15) 0.101(2) 0.0171(13) -0.0013(17) -0.0282(15)
C17 0.080(2) 0.0640(18) 0.0664(18) -0.0203(15) 0.0404(16) -0.0332(15)
C18 0.0482(13) 0.0337(11) 0.0420(12) 0.0074(10) 0.0111(10) -0.0087(9)

loop_
_atom_type_symbol
_atom_type_description
_atom_type_scat_dispersion_real
_atom_type_scat_dispersion_imag
_atom_type_scat_source
C C 0.0033 0.0016 'International Tables Vol C Tables 4.2.6.8 and 6.1.1.4'
H H 0.0000 0.0000 'International Tables Vol C Tables 4.2.6.8 and 6.1.1.4'
O O 0.0106 0.0060 'International Tables Vol C Tables 4.2.6.8 and 6.1.1.4'
S S 0.1246 0.1234 'International Tables Vol C Tables 4.2.6.8 and 6.1.1.4'

loop_
_geom_angle_atom_site_label_1
_geom_angle_atom_site_label_2
_geom_angle_atom_site_label_3
_geom_angle
O3 S O2 119.50(9)
O3 S C1 107.34(9)
O2 S C1 108.58(9)
O3 S C9 108.37(9)
O2 S C9 107.90(9)
C1 S C9 104.11(8)
C8 O1 C7 106.6(2)
C8 C1 C2 107.7(2)
C8 C1 S 126.5(2)
C2 C1 S 125.70(10)
C7 C2 C3 119.5(2)
C7 C2 C1 104.2(2)
C3 C2 C1 136.4(2)
C2 C3 C4 118.7(2)
C2 C3 H3 120.6
C4 C3 H3 120.6
C5 C4 C3 119.4(2)
C5 C4 C15 119.7(2)
C3 C4 C15 120.9(2)
C6 C5 C4 122.8(2)
C6 C5 H5 118.6
C4 C5 H5 118.6
C5 C6 C7 116.0(2)
C5 C6 H6 122.0
C7 C6 H6 122.0
C6 C7 O1 125.7(2)
C6 C7 C2 123.6(2)
O1 C7 C2 110.8(2)
C1 C8 O1 110.8(2)
C1 C8 C18 134.4(2)
O1 C8 C18 114.9(2)
C10 C9 C14 121.6(2)
C10 C9 S 119.20(10)
C14 C9 S 119.30(10)
C9 C10 C11 119.0(2)
C9 C10 H10 120.5
C11 C10 H10 120.5
C10 C11 C12 119.8(2)
C10 C11 H11 120.1
C12 C11 H11 120.1
C13 C12 C11 120.7(2)
C13 C12 H12 119.6
C11 C12 H12 119.6
C12 C13 C14 120.1(2)
C12 C13 H13 120.0
C14 C13 H13 120.0
C13 C14 C9 118.8(2)
C13 C14 H14 120.6
C9 C14 H14 120.6
C4 C15 C16 112.2(2)
C4 C15 C17 111.1(2)
C16 C15 C17 111.4(3)
C4 C15 H15 107.3
C16 C15 H15 107.3
C17 C15 H15 107.3
C15 C16 H16A 109.5
C15 C16 H16B 109.5
H16A C16 H16B 109.5
C15 C16 H16C 109.5
H16A C16 H16C 109.5
H16B C16 H16C 109.5
C15 C17 H17A 109.5
C15 C17 H17B 109.5
H17A C17 H17B 109.5
C15 C17 H17C 109.5
H17A C17 H17C 109.5
H17B C17 H17C 109.5
C8 C18 H18A 109.5
C8 C18 H18B 109.5
H18A C18 H18B 109.5
C8 C18 H18C 109.5
H18A C18 H18C 109.5
H18B C18 H18C 109.5

loop_
_geom_bond_atom_site_label_1
_geom_bond_atom_site_label_2
_geom_bond_distance
S O3 1.439(2)
S O2 1.4420(10)
S C1 1.742(2)
S C9 1.763(2)
O1 C8 1.367(2)
O1 C7 1.382(2)
C1 C8 1.357(3)
C1 C2 1.451(2)
C2 C7 1.394(3)
C2 C3 1.393(3)
C3 C4 1.398(3)
C3 H3 0.9500
C4 C5 1.406(3)
C4 C15 1.515(3)
C5 C6 1.383(3)
C5 H5 0.9500
C6 C7 1.379(3)
C6 H6 0.9500
C8 C18 1.485(3)
C9 C10 1.387(3)
C9 C14 1.392(3)
C10 C11 1.390(3)
C10 H10 0.9500
C11 C12 1.389(3)
C11 H11 0.9500
C12 C13 1.384(3)
C12 H12 0.9500
C13 C14 1.391(3)
C13 H13 0.9500
C14 H14 0.9500
C15 C16 1.524(4)
C15 C17 1.525(4)
C15 H15 1.0000
C16 H16A 0.9800
C16 H16B 0.9800
C16 H16C 0.9800
C17 H17A 0.9800
C17 H17B 0.9800
C17 H17C 0.9800
C18 H18A 0.9800
C18 H18B 0.9800
C18 H18C 0.9800

loop_
_geom_hbond_atom_site_label_D
_geom_hbond_atom_site_label_H
_geom_hbond_atom_site_label_A
_geom_hbond_site_symmetry_A
_geom_hbond_distance_DH
_geom_hbond_distance_HA
_geom_hbond_distance_DA
_geom_hbond_angle_DHA
C6 H6 Cg3 3_666 0.95 2.65 3.516(3) 151.9
C18 H18A O2 . 0.98 2.39 3.119(3) 130.7
C10 H10 O2 . 0.95 2.58 2.938(2) 102.6

loop_
_geom_torsion_atom_site_label_1
_geom_torsion_atom_site_label_2
_geom_torsion_atom_site_label_3
_geom_torsion_atom_site_label_4
_geom_torsion
O3 S C1 C8 -155.70(16)
O2 S C1 C8 -25.23(19)
C9 S C1 C8 89.53(18)
O3 S C1 C2 28.81(17)
O2 S C1 C2 159.29(15)
C9 S C1 C2 -85.95(16)
C8 C1 C2 C7 0.97(19)
S C1 C2 C7 177.16(13)
C8 C1 C2 C3 -178.7(2)
S C1 C2 C3 -2.5(3)
C7 C2 C3 C4 0.6(3)
C1 C2 C3 C4 -179.76(19)
C2 C3 C4 C5 0.5(3)
C2 C3 C4 C15 179.81(18)
C3 C4 C5 C6 -0.7(3)
C15 C4 C5 C6 -179.93(19)
C4 C5 C6 C7 -0.4(3)
C5 C6 C7 O1 -179.49(16)
C5 C6 C7 C2 1.6(3)
C8 O1 C7 C6 -179.09(17)
C8 O1 C7 C2 -0.08(19)
C3 C2 C7 C6 -1.8(3)
C1 C2 C7 C6 178.49(17)
C3 C2 C7 O1 179.20(15)
C1 C2 C7 O1 -0.54(19)
C2 C1 C8 O1 -1.1(2)
S C1 C8 O1 -177.24(12)
C2 C1 C8 C18 177.6(2)
S C1 C8 C18 1.5(3)
C7 O1 C8 C1 0.7(2)
C7 O1 C8 C18 -178.25(16)
O3 S C9 C10 154.95(15)
O2 S C9 C10 24.22(18)
C1 S C9 C10 -91.01(16)
O3 S C9 C14 -26.26(17)
O2 S C9 C14 -156.99(14)
C1 S C9 C14 87.77(16)
C14 C9 C10 C11 -1.5(3)
S C9 C10 C11 177.28(15)
C9 C10 C11 C12 1.6(3)
C10 C11 C12 C13 -0.2(3)
C11 C12 C13 C14 -1.3(3)
C12 C13 C14 C9 1.4(3)
C10 C9 C14 C13 0.0(3)
S C9 C14 C13 -178.78(14)
C5 C4 C15 C16 -129.9(2)
C3 C4 C15 C16 50.8(3)
C5 C4 C15 C17 104.7(2)
C3 C4 C15 C17 -74.6(3)

loop_
_cod_related_entry_id
_cod_related_entry_database
_cod_related_entry_code
1 ChemSpider 24740220
